data_2241706
loop_
_publ_author_name
'Le Thi Hong, Hai'
'Dao Thi Bich, Diep'
'Nguyen Bich, Ngan'
'Van Meervelt, Luc'

_publ_section_title
;
 Crystal structures of organoplatinum complexes containing
 alkyleugenoxyacetate and <i>p</i>-chloroaniline
;
_journal_coeditor_code RZ5189
_journal_issue 7
_journal_name_full 'Acta Crystallographica Section E'
_journal_page_first 912
_journal_page_last 917
_journal_paper_doi 10.1107/S2056989016008872
_journal_volume 72
_journal_year 2016
_chemical_formula_iupac '[Pt Cl2 (C6 H6 Cl N) (C14 H18 O4)]'
_chemical_formula_moiety 'C20 H24 Cl3 N O4 Pt'
_chemical_formula_sum 'C20 H24 Cl3 N O4 Pt'
_chemical_formula_weight 643.84
_chemical_name_systematic
<i>trans</i>-Dichlorido(4-chloroaniline-\k<i>N</i>){4-ethoxycarbonylmethoxy-3-methoxy-1-[(2,3-\h)-prop-2-en-1-yl]benzene}platinum(II)
_space_group_crystal_system triclinic
_space_group_IT_number 2
_space_group_name_Hall '-P 1'
_space_group_name_H-M_alt 'P -1'
_symmetry_space_group_name_Hall '-P 1'
_symmetry_space_group_name_H-M 'P -1'
_atom_sites_solution_hydrogens geom
_atom_sites_solution_primary iterative
_audit_creation_method
;
Olex2 1.2
(compiled 2016.02.19 svn.r3266 for OlexSys, GUI svn.r5155)
;
_cell_angle_alpha 97.302(3)
_cell_angle_beta 99.706(3)
_cell_angle_gamma 92.572(2)
_cell_formula_units_Z 2
_cell_length_a 9.9093(3)
_cell_length_b 10.0102(3)
_cell_length_c 11.1414(4)
_cell_measurement_reflns_used 10730
_cell_measurement_temperature 100.0
_cell_measurement_theta_max 28.9660
_cell_measurement_theta_min 3.2010
_cell_volume 1078.02(6)
_computing_cell_refinement
;
CrysAlis PRO (Agilent, 2012)
;
_computing_data_collection
;
CrysAlis PRO (Agilent, 2012)
;
_computing_data_reduction
;
CrysAlis PRO (Agilent, 2012)
;
_computing_molecular_graphics
;
<i>OLEX2</i> (Dolomanov <i>et al.</i>,  2009)
;
_computing_publication_material
;
<i>OLEX2</i> (Dolomanov <i>et al.</i>,  2009)
;
_computing_structure_refinement
;
SHELXL2014 (Sheldrick, 2015)
;
_computing_structure_solution
;
olex2.solve (Bourhis <i>et al.</i>,  2015)
;
_diffrn_ambient_temperature 100.0
_diffrn_detector_area_resol_mean 15.9631
_diffrn_measured_fraction_theta_full 0.995
_diffrn_measured_fraction_theta_max 0.995
_diffrn_measurement_device_type
;
Agilent SuperNova diffractometer (single source at offset, Eos detector)
;
_diffrn_measurement_method '\w scans'
_diffrn_radiation_monochromator mirror
_diffrn_radiation_type MoK\a
_diffrn_radiation_wavelength 0.71073
_diffrn_reflns_av_R_equivalents 0.0444
_diffrn_reflns_limit_h_max 12
_diffrn_reflns_limit_h_min -12
_diffrn_reflns_limit_k_max 12
_diffrn_reflns_limit_k_min -12
_diffrn_reflns_limit_l_max 13
_diffrn_reflns_limit_l_min -13
_diffrn_reflns_number 22329
_diffrn_reflns_theta_full 25.000
_diffrn_reflns_theta_max 26.371
_diffrn_reflns_theta_min 2.831
_exptl_absorpt_coefficient_mu 6.907
_exptl_absorpt_correction_T_max 1.00000
_exptl_absorpt_correction_T_min 0.54705
_exptl_absorpt_correction_type multi-scan
_exptl_absorpt_process_details
;
(CrysAlis PRO; Agilent, 2012)
;
_exptl_crystal_colour yellow
_exptl_crystal_density_diffrn 1.984
_exptl_crystal_description block
_exptl_crystal_F_000 624
_exptl_crystal_size_max 0.3
_exptl_crystal_size_mid 0.3
_exptl_crystal_size_min 0.15
_refine_diff_density_max 0.966
_refine_diff_density_min -0.963
_refine_ls_extinction_method none
_refine_ls_goodness_of_fit_ref 1.199
_refine_ls_hydrogen_treatment constr
_refine_ls_matrix_type full
_refine_ls_number_parameters 292
_refine_ls_number_reflns 4378
_refine_ls_number_restraints 264
_refine_ls_restrained_S_all 1.168
_refine_ls_R_factor_all 0.0288
_refine_ls_R_factor_gt 0.0264
_refine_ls_shift/su_max 0.000
_refine_ls_shift/su_mean 0.000
_refine_ls_structure_factor_coef Fsqd
_refine_ls_weighting_details 'w=1/[\s^2^(Fo^2^)+(0.0056P)^2^+3.1214P] where P=(Fo^2^+2Fc^2^)/3'
_refine_ls_weighting_scheme calc
_refine_ls_wR_factor_gt 0.0555
_refine_ls_wR_factor_ref 0.0565
_reflns_number_gt 4177
_reflns_number_total 4378
_reflns_threshold_expression 'I > 2\s(I)'
_cod_data_source_file rz5189sup1.cif
_cod_data_source_block II
_cod_original_cell_volume 1078.01(6)
_cod_database_code 2241706
_shelx_space_group_comment
;
The symmetry employed for this shelxl refinement is uniquely defined
by the following loop, which should always be used as a source of
symmetry information in preference to the above space-group names.
They are only intended as comments.
;

loop_
_space_group_symop_operation_xyz
'x, y, z'
'-x, -y, -z'

loop_
_atom_site_type_symbol
_atom_site_label
_atom_site_fract_x
_atom_site_fract_y
_atom_site_fract_z
_atom_site_U_iso_or_equiv
_atom_site_adp_type
_atom_site_calc_flag
_atom_site_occupancy
_atom_site_disorder_assembly
_atom_site_disorder_group
Pt Pt1A 0.69549(11) 0.29586(10) 0.25083(7) 0.01218(14) Uani d 0.872(6) A 1
Pt Pt1B 0.6572(11) 0.2618(9) 0.2299(6) 0.0263(11) Uani d 0.128(6) A 2
N N2 0.6352(4) 0.3773(4) 0.4142(3) 0.0175(7) Uani d 1 . .
H H2AA 0.6687 0.4649 0.4346 0.021 Uiso calc 0.872(6) A 1
H H2AB 0.5420 0.3754 0.4033 0.021 Uiso calc 0.872(6) A 1
H H2BC 0.6834 0.4588 0.4258 0.021 Uiso calc 0.128(6) A 2
H H2BD 0.5454 0.3921 0.4147 0.021 Uiso calc 0.128(6) A 2
C C3 0.6861(4) 0.3007(4) 0.5131(4) 0.0172(9) Uani d 1 . .
C C4 0.8223(4) 0.3217(4) 0.5704(4) 0.0191(9) Uani d 1 . .
H H4 0.8815 0.3854 0.5446 0.023 Uiso calc 1 . .
C C5 0.8722(4) 0.2504(4) 0.6650(4) 0.0194(9) Uani d 1 . .
H H5 0.9653 0.2646 0.7049 0.023 Uiso calc 1 . .
C C6 0.7836(4) 0.1577(4) 0.7002(4) 0.0182(9) Uani d 1 . .
C C7 0.6483(4) 0.1340(4) 0.6433(4) 0.0191(9) Uani d 1 . .
H H7 0.5897 0.0692 0.6685 0.023 Uiso calc 1 . .
C C8 0.5994(4) 0.2062(4) 0.5490(4) 0.0199(9) Uani d 1 . .
H H8 0.5065 0.1912 0.5088 0.024 Uiso calc 1 . .
Cl Cl9 0.84620(12) 0.06618(11) 0.81957(10) 0.0252(2) Uani d 1 . .
Cl Cl10 0.88980(15) 0.4404(2) 0.30141(16) 0.0170(4) Uani d 0.872(6) A 1
Cl Cl11 0.4916(2) 0.1647(2) 0.20164(18) 0.0173(4) Uani d 0.872(6) A 1
Cl Cl12 0.8689(13) 0.377(2) 0.2675(13) 0.037(3) Uani d 0.128(6) A 2
Cl Cl13 0.4387(19) 0.1586(18) 0.1984(16) 0.034(3) Uani d 0.128(6) A 2
C C14 0.7274(5) 0.2580(5) 0.0645(4) 0.0236(10) Uani d 1 . .
H H14A 0.6473 0.2280 0.0057 0.028 Uiso calc 1 A .
H H14B 0.7579 0.3509 0.0794 0.028 Uiso calc 1 A .
C C15 0.8002(5) 0.1655(5) 0.1289(4) 0.0242(10) Uani d 1 . .
H H15 0.9021 0.1839 0.1437 0.029 Uiso calc 0.872(6) A 1
H H15A 0.9000 0.1894 0.1608 0.029 Uiso calc 0.128(6) A 2
C C16 0.7539(5) 0.0195(4) 0.1067(4) 0.0245(10) Uani d 1 . .
H H16A 0.8108 -0.0272 0.0517 0.029 Uiso calc 1 . .
H H16B 0.6582 0.0106 0.0616 0.029 Uiso calc 1 . .
C C17 0.7586(5) -0.0551(4) 0.2180(4) 0.0186(9) Uani d 1 . .
C C18 0.6816(4) -0.1797(4) 0.1979(4) 0.0187(9) Uani d 1 . .
H H18 0.6308 -0.2117 0.1184 0.022 Uiso calc 1 . .
C C19 0.6787(4) -0.2565(4) 0.2923(4) 0.0161(8) Uani d 1 . .
C C20 0.7528(4) -0.2097(4) 0.4101(4) 0.0143(8) Uani d 1 . .
C C21 0.8282(4) -0.0865(4) 0.4312(4) 0.0174(9) Uani d 1 . .
H H21 0.8780 -0.0536 0.5108 0.021 Uiso calc 1 . .
C C22 0.8303(4) -0.0106(4) 0.3335(4) 0.0196(9) Uani d 1 . .
H H22 0.8827 0.0736 0.3480 0.023 Uiso calc 1 . .
O O23 0.6053(3) -0.3770(3) 0.2818(3) 0.0183(6) Uani d 1 . .
C C24 0.5250(5) -0.4260(4) 0.1644(4) 0.0241(10) Uani d 1 . .
H H24A 0.5845 -0.4341 0.1023 0.036 Uiso calc 1 . .
H H24B 0.4549 -0.3629 0.1430 0.036 Uiso calc 1 . .
H H24C 0.4805 -0.5147 0.1672 0.036 Uiso calc 1 . .
O O25 0.7390(3) -0.2930(3) 0.4975(3) 0.0168(6) Uani d 1 . .
C C26 0.8067(4) -0.2464(4) 0.6172(4) 0.0183(9) Uani d 1 . .
H H26A 0.7842 -0.1526 0.6418 0.022 Uiso calc 1 . .
H H26B 0.9072 -0.2473 0.6214 0.022 Uiso calc 1 . .
C C27 0.7604(4) -0.3380(4) 0.7025(4) 0.0157(8) Uani d 1 . .
O O28 0.6689(3) -0.4258(3) 0.6725(3) 0.0176(6) Uani d 1 . .
O O29 0.8362(3) -0.3074(3) 0.8142(3) 0.0180(6) Uani d 1 . .
C C30 0.8025(5) -0.3861(5) 0.9070(4) 0.0212(10) Uani d 1 . .
H H30A 0.8025 -0.4837 0.8776 0.025 Uiso calc 1 . .
H H30B 0.7103 -0.3668 0.9249 0.025 Uiso calc 1 . .
C C31 0.9091(4) -0.3475(4) 1.0205(4) 0.0200(9) Uani d 1 . .
H H31A 0.9993 -0.3714 1.0028 0.030 Uiso calc 1 . .
H H31B 0.8865 -0.3960 1.0864 0.030 Uiso calc 1 . .
H H31C 0.9112 -0.2501 1.0465 0.030 Uiso calc 1 . .

loop_
_atom_site_aniso_label
_atom_site_aniso_U_11
_atom_site_aniso_U_22
_atom_site_aniso_U_33
_atom_site_aniso_U_12
_atom_site_aniso_U_13
_atom_site_aniso_U_23
Pt1A 0.0123(3) 0.0118(2) 0.01192(18) -0.00266(15) 0.00058(15) 0.00299(14)
Pt1B 0.030(2) 0.030(2) 0.0207(16) -0.0011(19) 0.0073(16) 0.0081(15)
N2 0.0171(17) 0.0194(18) 0.0155(19) -0.0007(14) 0.0029(14) 0.0010(14)
C3 0.020(2) 0.017(2) 0.015(2) 0.0008(16) 0.0050(16) 0.0017(16)
C4 0.021(2) 0.020(2) 0.016(2) -0.0049(17) 0.0044(17) 0.0020(17)
C5 0.018(2) 0.024(2) 0.015(2) -0.0034(17) 0.0022(17) 0.0002(18)
C6 0.025(2) 0.018(2) 0.012(2) 0.0003(16) 0.0033(17) 0.0014(17)
C7 0.022(2) 0.017(2) 0.019(2) -0.0041(16) 0.0076(17) 0.0024(17)
C8 0.0146(19) 0.026(2) 0.019(2) -0.0033(17) 0.0030(17) 0.0048(18)
Cl9 0.0379(6) 0.0240(6) 0.0123(6) -0.0029(5) 0.0008(5) 0.0041(4)
Cl10 0.0148(6) 0.0174(8) 0.0176(8) -0.0065(5) 0.0010(5) 0.0032(6)
Cl11 0.0124(8) 0.0174(7) 0.0201(8) -0.0054(7) 0.0009(7) -0.0005(5)
Cl12 0.034(5) 0.049(8) 0.026(6) -0.013(5) 0.010(4) 0.003(5)
Cl13 0.033(7) 0.036(6) 0.034(7) -0.002(6) 0.011(6) 0.002(5)
C14 0.030(2) 0.025(2) 0.017(2) 0.0025(19) 0.0043(18) 0.0060(18)
C15 0.028(2) 0.025(2) 0.022(2) -0.0012(18) 0.0084(19) 0.0056(18)
C16 0.040(3) 0.020(2) 0.014(2) -0.0026(19) 0.008(2) 0.0022(17)
C17 0.031(2) 0.0151(19) 0.012(2) 0.0047(17) 0.0083(17) 0.0035(16)
C18 0.027(2) 0.018(2) 0.011(2) 0.0009(17) 0.0024(17) 0.0029(16)
C19 0.018(2) 0.0155(19) 0.015(2) 0.0009(15) 0.0048(16) 0.0033(15)
C20 0.0158(19) 0.0154(19) 0.013(2) 0.0009(15) 0.0025(15) 0.0052(15)
C21 0.019(2) 0.019(2) 0.013(2) -0.0031(16) 0.0016(16) 0.0022(16)
C22 0.024(2) 0.015(2) 0.020(2) -0.0035(17) 0.0058(17) 0.0041(17)
O23 0.0226(15) 0.0182(15) 0.0127(16) -0.0043(12) -0.0018(12) 0.0046(12)
C24 0.034(3) 0.020(2) 0.016(2) -0.0050(19) -0.0040(19) 0.0067(18)
O25 0.0236(15) 0.0160(14) 0.0098(15) -0.0047(12) -0.0009(12) 0.0054(12)
C26 0.019(2) 0.019(2) 0.015(2) -0.0050(17) -0.0003(16) 0.0048(17)
C27 0.0174(19) 0.016(2) 0.014(2) 0.0026(16) 0.0029(15) 0.0020(16)
O28 0.0221(15) 0.0177(15) 0.0112(16) -0.0046(12) 0.0005(12) 0.0009(12)
O29 0.0186(15) 0.0225(16) 0.0123(15) -0.0057(12) -0.0003(12) 0.0063(12)
C30 0.027(2) 0.024(2) 0.013(2) -0.0056(18) 0.0030(18) 0.0045(18)
C31 0.025(2) 0.023(2) 0.012(2) -0.0006(18) 0.0004(17) 0.0040(18)

loop_
_atom_type_symbol
_atom_type_description
_atom_type_scat_dispersion_real
_atom_type_scat_dispersion_imag
_atom_type_scat_source
C C 0.0033 0.0016 'International Tables Vol C Tables 4.2.6.8 and 6.1.1.4'
H H 0.0000 0.0000 'International Tables Vol C Tables 4.2.6.8 and 6.1.1.4'
N N 0.0061 0.0033 'International Tables Vol C Tables 4.2.6.8 and 6.1.1.4'
O O 0.0106 0.0060 'International Tables Vol C Tables 4.2.6.8 and 6.1.1.4'
Cl Cl 0.1484 0.1585 'International Tables Vol C Tables 4.2.6.8 and 6.1.1.4'
Pt Pt -1.7033 8.3905 'International Tables Vol C Tables 4.2.6.8 and 6.1.1.4'

loop_
_geom_angle_atom_site_label_1
_geom_angle_atom_site_label_2
_geom_angle_atom_site_label_3
_geom_angle
N2 Pt1A Cl10 88.86(10)
N2 Pt1A Cl11 88.77(11)
N2 Pt1A C14 163.99(15)
N2 Pt1A C15 158.31(16)
Cl10 Pt1A Cl11 175.82(7)
C14 Pt1A Cl10 90.53(14)
C14 Pt1A Cl11 90.80(15)
C14 Pt1A C15 37.62(17)
C15 Pt1A Cl10 89.13(14)
C15 Pt1A Cl11 94.33(15)
N2 Pt1B Cl12 83.8(4)
N2 Pt1B Cl13 93.1(5)
Cl12 Pt1B Cl13 176.1(6)
C14 Pt1B N2 149.1(6)
C14 Pt1B Cl12 71.8(5)
C14 Pt1B Cl13 110.3(7)
C14 Pt1B C15 38.62(18)
C15 Pt1B N2 143.8(6)
C15 Pt1B Cl12 67.1(6)
C15 Pt1B Cl13 116.7(7)
Pt1A N2 H2AA 109.6
Pt1A N2 H2AB 109.6
Pt1B N2 H2BC 109.6
Pt1B N2 H2BD 109.6
H2AA N2 H2AB 108.1
H2BC N2 H2BD 108.2
C3 N2 Pt1A 110.4(3)
C3 N2 Pt1B 110.1(3)
C3 N2 H2AA 109.6
C3 N2 H2AB 109.6
C3 N2 H2BC 109.6
C3 N2 H2BD 109.6
C4 C3 N2 119.5(4)
C4 C3 C8 120.2(4)
C8 C3 N2 120.4(4)
C3 C4 H4 119.9
C5 C4 C3 120.3(4)
C5 C4 H4 119.9
C4 C5 H5 120.7
C4 C5 C6 118.6(4)
C6 C5 H5 120.7
C5 C6 Cl9 118.9(3)
C7 C6 C5 122.1(4)
C7 C6 Cl9 119.0(3)
C6 C7 H7 120.6
C6 C7 C8 118.7(4)
C8 C7 H7 120.6
C3 C8 H8 119.9
C7 C8 C3 120.1(4)
C7 C8 H8 119.9
Pt1A C14 H14A 115.0
Pt1A C14 H14B 82.6
H14A C14 H14B 120.0
C15 C14 Pt1A 72.9(3)
C15 C14 Pt1B 73.4(3)
C15 C14 H14A 120.0
C15 C14 H14B 120.0
Pt1A C15 H15 114.2
Pt1B C15 H15A 117.2
C14 C15 Pt1A 69.5(3)
C14 C15 Pt1B 68.0(3)
C14 C15 H15 114.2
C14 C15 H15A 117.2
C14 C15 C16 120.7(4)
C16 C15 Pt1A 116.5(3)
C16 C15 Pt1B 105.3(4)
C16 C15 H15 114.2
C16 C15 H15A 117.2
C15 C16 H16A 107.9
C15 C16 H16B 107.9
C15 C16 C17 117.8(4)
H16A C16 H16B 107.2
C17 C16 H16A 107.9
C17 C16 H16B 107.9
C18 C17 C16 115.9(4)
C22 C17 C16 125.5(4)
C22 C17 C18 118.6(4)
C17 C18 H18 119.6
C19 C18 C17 120.8(4)
C19 C18 H18 119.6
C18 C19 C20 119.9(4)
O23 C19 C18 124.8(4)
O23 C19 C20 115.2(3)
C21 C20 C19 119.7(4)
O25 C20 C19 114.7(3)
O25 C20 C21 125.6(4)
C20 C21 H21 120.3
C20 C21 C22 119.4(4)
C22 C21 H21 120.3
C17 C22 C21 121.5(4)
C17 C22 H22 119.2
C21 C22 H22 119.2
C19 O23 C24 117.0(3)
O23 C24 H24A 109.5
O23 C24 H24B 109.5
O23 C24 H24C 109.5
H24A C24 H24B 109.5
H24A C24 H24C 109.5
H24B C24 H24C 109.5
C20 O25 C26 116.1(3)
O25 C26 H26A 110.0
O25 C26 H26B 110.0
O25 C26 C27 108.3(3)
H26A C26 H26B 108.4
C27 C26 H26A 110.0
C27 C26 H26B 110.0
O28 C27 C26 124.6(4)
O28 C27 O29 125.8(4)
O29 C27 C26 109.7(3)
C27 O29 C30 116.1(3)
O29 C30 H30A 110.2
O29 C30 H30B 110.2
O29 C30 C31 107.6(3)
H30A C30 H30B 108.5
C31 C30 H30A 110.2
C31 C30 H30B 110.2
C30 C31 H31A 109.5
C30 C31 H31B 109.5
C30 C31 H31C 109.5
H31A C31 H31B 109.5
H31A C31 H31C 109.5
H31B C31 H31C 109.5

loop_
_geom_bond_atom_site_label_1
_geom_bond_atom_site_label_2
_geom_bond_distance
Pt1A N2 2.089(4)
Pt1A Cl10 2.3011(14)
Pt1A Cl11 2.3050(15)
Pt1A C14 2.142(5)
Pt1A C15 2.184(5)
Pt1B N2 2.273(8)
Pt1B Cl12 2.297(12)
Pt1B Cl13 2.309(14)
Pt1B C14 2.073(6)
Pt1B C15 2.142(6)
N2 H2AA 0.9100
N2 H2AB 0.9100
N2 H2BC 0.9100
N2 H2BD 0.9100
N2 C3 1.455(5)
C3 C4 1.387(6)
C3 C8 1.390(6)
C4 H4 0.9500
C4 C5 1.383(6)
C5 H5 0.9500
C5 C6 1.387(6)
C6 C7 1.379(6)
C6 Cl9 1.754(4)
C7 H7 0.9500
C7 C8 1.384(6)
C8 H8 0.9500
C14 H14A 0.9500
C14 H14B 0.9500
C14 C15 1.396(6)
C15 H15 1.0000
C15 H15A 1.0000
C15 C16 1.489(6)
C16 H16A 0.9900
C16 H16B 0.9900
C16 C17 1.522(6)
C17 C18 1.406(6)
C17 C22 1.371(6)
C18 H18 0.9500
C18 C19 1.382(6)
C19 C20 1.403(6)
C19 O23 1.362(5)
C20 C21 1.385(6)
C20 O25 1.380(5)
C21 H21 0.9500
C21 C22 1.406(6)
C22 H22 0.9500
O23 C24 1.427(5)
C24 H24A 0.9800
C24 H24B 0.9800
C24 H24C 0.9800
O25 C26 1.399(5)
C26 H26A 0.9900
C26 H26B 0.9900
C26 C27 1.512(5)
C27 O28 1.207(5)
C27 O29 1.332(5)
O29 C30 1.449(5)
C30 H30A 0.9900
C30 H30B 0.9900
C30 C31 1.501(6)
C31 H31A 0.9800
C31 H31B 0.9800
C31 H31C 0.9800

loop_
_geom_hbond_atom_site_label_D
_geom_hbond_atom_site_label_H
_geom_hbond_atom_site_label_A
_geom_hbond_site_symmetry_D
_geom_hbond_site_symmetry_H
_geom_hbond_site_symmetry_A
_geom_hbond_distance_DH
_geom_hbond_distance_HA
_geom_hbond_distance_DA
_geom_hbond_angle_DHA
_geom_hbond_publ_flag
N2 H2AA O23 1_555 1_555 1_565 0.91 2.49 3.025(5) 118 y
N2 H2AA O25 1_555 1_555 1_565 0.91 2.47 3.377(5) 174 y
N2 H2AB O28 1_555 1_555 2_656 0.91 2.22 3.085(5) 158 y
C26 H26A Cl9 1_555 1_555 1_555 0.99 2.73 3.581(4) 144 y

loop_
_geom_torsion_atom_site_label_1
_geom_torsion_atom_site_label_2
_geom_torsion_atom_site_label_3
_geom_torsion_atom_site_label_4
_geom_torsion
Pt1A N2 C3 C4 78.3(4)
Pt1A N2 C3 C8 -101.0(4)
Pt1A C14 C15 C16 109.4(4)
Pt1A C15 C16 C17 -56.7(5)
Pt1B N2 C3 C4 91.5(5)
Pt1B N2 C3 C8 -87.8(5)
Pt1B C14 C15 C16 95.3(6)
Pt1B C15 C16 C17 -64.4(5)
N2 C3 C4 C5 179.7(4)
N2 C3 C8 C7 -179.8(4)
C3 C4 C5 C6 0.3(7)
C4 C3 C8 C7 0.9(7)
C4 C5 C6 C7 0.6(7)
C4 C5 C6 Cl9 179.7(3)
C5 C6 C7 C8 -0.7(7)
C6 C7 C8 C3 0.0(7)
C8 C3 C4 C5 -1.0(7)
Cl9 C6 C7 C8 -179.8(3)
C14 C15 C16 C17 -137.6(5)
C15 C16 C17 C18 163.5(4)
C15 C16 C17 C22 -16.3(7)
C16 C17 C18 C19 179.8(4)
C16 C17 C22 C21 179.8(4)
C17 C18 C19 C20 0.3(6)
C17 C18 C19 O23 178.8(4)
C18 C17 C22 C21 0.0(7)
C18 C19 C20 C21 0.2(6)
C18 C19 C20 O25 178.3(4)
C18 C19 O23 C24 -0.5(6)
C19 C20 C21 C22 -0.6(6)
C19 C20 O25 C26 -177.2(3)
C20 C19 O23 C24 178.1(4)
C20 C21 C22 C17 0.5(7)
C20 O25 C26 C27 170.4(3)
C21 C20 O25 C26 0.7(6)
C22 C17 C18 C19 -0.4(6)
O23 C19 C20 C21 -178.5(4)
O23 C19 C20 O25 -0.4(5)
O25 C20 C21 C22 -178.4(4)
O25 C26 C27 O28 -7.9(6)
O25 C26 C27 O29 171.8(3)
C26 C27 O29 C30 179.3(3)
C27 O29 C30 C31 173.4(4)
O28 C27 O29 C30 -1.1(6)

_cod_database_fobs_code 2241706
